data_7160538
loop_
_publ_author_name
'Ghosh, Sourav'
'Rana, Gopal'
'Kar, Abhishek'
'Sahoo, Rajkamal'
'Jana, Umasish'

_publ_section_title
;
 Visible-light-triggered organophotoredox-catalyzed oxidation of
 3-(benzylidine)indoline to indole-3-carbinols and 3-acyl indoles.
;
_journal_issue 23
_journal_name_full 'Organic &amp; biomolecular chemistry'
_journal_page_first 5643
_journal_page_last 5656
_journal_paper_doi 10.1039/d5ob00401b
_journal_volume 23
_journal_year 2025
_chemical_formula_moiety 'C28 H24 N2 O3 S'
_chemical_formula_sum 'C28 H24 N2 O3 S'
_chemical_formula_weight 468.55
_space_group_crystal_system triclinic
_space_group_IT_number 2
_space_group_name_Hall '-P 1'
_space_group_name_H-M_alt 'P -1'
_atom_sites_solution_hydrogens geom
_atom_sites_solution_primary iterative
_audit_creation_date 2024-08-22
_audit_creation_method
;
Olex2 1.3
(compiled 2020.11.12 svn.r5f609507 for OlexSys, GUI svn.r6408)
;
_audit_update_record
;
2024-08-22 deposited with the CCDC.	2025-05-06 downloaded from the CCDC.
;
_cell_angle_alpha 64.7130(10)
_cell_angle_beta 76.619(2)
_cell_angle_gamma 82.311(2)
_cell_formula_units_Z 2
_cell_length_a 9.5972(5)
_cell_length_b 11.4600(5)
_cell_length_c 12.1476(6)
_cell_measurement_reflns_used 9981
_cell_measurement_temperature 273(2)
_cell_measurement_theta_max 27.53
_cell_measurement_theta_min 2.60
_cell_volume 1174.30(10)
_computing_molecular_graphics 'Olex2 1.3 (Dolomanov et al., 2009)'
_computing_publication_material 'Olex2 1.3 (Dolomanov et al., 2009)'
_computing_structure_refinement 'XL  (Sheldrick, 2008)'
_computing_structure_solution 'olex2.solve 1.3 (Bourhis et al., 2015)'
_diffrn_ambient_temperature 273.15
_diffrn_measured_fraction_theta_full 0.994
_diffrn_measured_fraction_theta_max 0.974
_diffrn_measurement_device_type 'Bruker APEX-II CCD'
_diffrn_radiation_type MoK\a
_diffrn_radiation_wavelength 0.71073
_diffrn_reflns_av_R_equivalents 0.0873
_diffrn_reflns_av_unetI/netI 0.0560
_diffrn_reflns_Laue_measured_fraction_full 0.994
_diffrn_reflns_Laue_measured_fraction_max 0.974
_diffrn_reflns_limit_h_max 12
_diffrn_reflns_limit_h_min -12
_diffrn_reflns_limit_k_max 14
_diffrn_reflns_limit_k_min -14
_diffrn_reflns_limit_l_max 15
_diffrn_reflns_limit_l_min -15
_diffrn_reflns_number 34714
_diffrn_reflns_point_group_measured_fraction_full 0.994
_diffrn_reflns_point_group_measured_fraction_max 0.974
_diffrn_reflns_theta_full 25.242
_diffrn_reflns_theta_max 27.550
_diffrn_reflns_theta_min 1.890
_exptl_absorpt_coefficient_mu 0.171
_exptl_crystal_colour 'clear light white'
_exptl_crystal_colour_lustre clear
_exptl_crystal_colour_modifier light
_exptl_crystal_colour_primary white
_exptl_crystal_density_diffrn 1.325
_exptl_crystal_description block
_exptl_crystal_F_000 492
_exptl_crystal_size_max 0.1
_exptl_crystal_size_mid 0.1
_exptl_crystal_size_min 0.1
_refine_diff_density_max 0.395
_refine_diff_density_min -0.384
_refine_diff_density_rms 0.051
_refine_ls_extinction_method none
_refine_ls_goodness_of_fit_ref 1.183
_refine_ls_hydrogen_treatment constr
_refine_ls_matrix_type full
_refine_ls_number_parameters 310
_refine_ls_number_reflns 5289
_refine_ls_number_restraints 0
_refine_ls_restrained_S_all 1.183
_refine_ls_R_factor_all 0.1128
_refine_ls_R_factor_gt 0.0835
_refine_ls_shift/su_max 0.000
_refine_ls_shift/su_mean 0.000
_refine_ls_structure_factor_coef Fsqd
_refine_ls_weighting_details 'w=1/[\s^2^(Fo^2^)+(0.0072P)^2^+1.4437P] where P=(Fo^2^+2Fc^2^)/3'
_refine_ls_weighting_scheme calc
_refine_ls_wR_factor_gt 0.1413
_refine_ls_wR_factor_ref 0.1524
_reflns_Friedel_coverage 0.000
_reflns_number_gt 3933
_reflns_number_total 5289
_reflns_threshold_expression 'I > 2\s(I)'
_cod_data_source_file d5ob00401b2.cif
_cod_data_source_block uj_sg86a_0m
_cod_depositor_comments 'Adding full bibliography for 7160538.cif.'
_cod_database_code 7160538
_shelx_shelxl_version_number 2016/6
_shelx_space_group_comment
;
The symmetry employed for this shelxl refinement is uniquely defined
by the following loop, which should always be used as a source of
symmetry information in preference to the above space-group names.
They are only intended as comments.
;
_shelx_estimated_absorpt_t_max 0.983
_shelx_estimated_absorpt_t_min 0.983
_olex2_refinement_description
;
1. Fixed Uiso
 At 1.2 times of:
  All C(H) groups
 At 1.5 times of:
  All C(H,H,H) groups, All O(H) groups
2.a Aromatic/amide H refined with riding coordinates:
 C009(H009), C00E(H00E), C00F(H00F), C00I(H00I), C00J(H00J), C00K(H00K),
 C00M(H00M), C00N(H00N), C00O(H00O), C00P(H00P), C00Q(H00Q), C00R(H00R),
 C00S(H00S), C00U(H00U), C00W(H00W), C00X(H00X), C00Y(H00Y)
2.b Idealised Me refined as rotating group:
 C00T(H00A,H00B,H00C), C00V(H00D,H00G,H00H)
2.c Idealised tetrahedral OH refined as rotating group:
 O002(H002)
;
_olex2_submission_special_instructions 'No special instructions were received'

loop_
_space_group_symop_operation_xyz
'x, y, z'
'-x, -y, -z'

loop_
_atom_site_label
_atom_site_type_symbol
_atom_site_fract_x
_atom_site_fract_y
_atom_site_fract_z
_atom_site_U_iso_or_equiv
_atom_site_adp_type
_atom_site_occupancy
_atom_site_site_symmetry_order
_atom_site_calc_flag
_atom_site_refinement_flags_posn
_atom_site_refinement_flags_adp
_atom_site_refinement_flags_occupancy
_atom_site_disorder_assembly
_atom_site_disorder_group
S001 S 0.54384(9) 0.96853(8) 0.26454(7) 0.0456(2) Uani 1 1 d . . . . .
O002 O 0.5648(2) 0.66441(19) 0.79972(18) 0.0427(5) Uani 1 1 d . . . . .
H002 H 0.523190 0.735608 0.778458 0.064 Uiso 1 1 calc R U . . .
O003 O 0.3946(2) 0.9462(2) 0.2957(2) 0.0618(7) Uani 1 1 d . . . . .
O004 O 0.5936(3) 1.0935(2) 0.2319(2) 0.0584(7) Uani 1 1 d . . . . .
N005 N 0.6074(3) 0.8680(2) 0.3920(2) 0.0442(6) Uani 1 1 d . . . . .
N006 N 0.8512(3) 0.9386(2) 0.3386(2) 0.0473(7) Uani 1 1 d . . . . .
C007 C 0.6657(3) 0.4922(3) 0.7462(3) 0.0354(6) Uani 1 1 d . . . . .
C008 C 0.6077(3) 0.7111(3) 0.5838(3) 0.0343(6) Uani 1 1 d . . . . .
C009 C 0.5277(3) 0.7724(3) 0.4952(3) 0.0395(7) Uani 1 1 d . . . . .
H009 H 0.433937 0.753796 0.501888 0.047 Uiso 1 1 calc R U . . .
C00A C 0.7435(3) 0.8656(3) 0.4167(3) 0.0382(7) Uani 1 1 d . . . . .
C00B C 0.7456(3) 0.7699(3) 0.5365(3) 0.0348(6) Uani 1 1 d . . . . .
C00C C 0.5604(3) 0.6097(3) 0.7143(2) 0.0339(6) Uani 1 1 d . . . . .
C00D C 0.4109(3) 0.5624(3) 0.7342(3) 0.0385(7) Uani 1 1 d . . . . .
C00E C 0.8713(3) 0.7521(3) 0.5804(3) 0.0378(7) Uani 1 1 d . . . . .
H00E H 0.878371 0.690542 0.659517 0.045 Uiso 1 1 calc R U . . .
C00F C 0.6767(3) 0.4180(3) 0.8688(3) 0.0436(7) Uani 1 1 d . . . . .
H00F H 0.623965 0.442688 0.930505 0.052 Uiso 1 1 calc R U . . .
C00G C 0.6270(3) 0.9143(3) 0.1497(3) 0.0396(7) Uani 1 1 d . . . . .
C00H C 0.9861(3) 0.8274(3) 0.5044(3) 0.0420(7) Uani 1 1 d . . . . .
C00I C 0.9697(4) 0.9163(3) 0.3861(3) 0.0485(8) Uani 1 1 d . . . . .
H00I H 1.048435 0.964846 0.335291 0.058 Uiso 1 1 calc R U . . .
C00J C 0.7668(4) 0.9467(3) 0.0903(3) 0.0491(8) Uani 1 1 d . . . . .
H00J H 0.816099 0.997483 0.110024 0.059 Uiso 1 1 calc R U . . .
C00K C 0.8314(4) 0.9017(3) 0.0010(3) 0.0533(9) Uani 1 1 d . . . . .
H00K H 0.925692 0.922007 -0.038758 0.064 Uiso 1 1 calc R U . . .
C00L C 0.7604(4) 0.8277(3) -0.0311(3) 0.0467(8) Uani 1 1 d . . . . .
C00M C 0.7470(4) 0.4539(3) 0.6569(3) 0.0538(9) Uani 1 1 d . . . . .
H00M H 0.741844 0.502593 0.573957 0.065 Uiso 1 1 calc R U . . .
C00N C 0.2977(3) 0.5864(3) 0.8168(3) 0.0530(9) Uani 1 1 d . . . . .
H00N H 0.311173 0.635249 0.857803 0.064 Uiso 1 1 calc R U . . .
C00O C 0.5528(4) 0.8405(3) 0.1194(3) 0.0536(9) Uani 1 1 d . . . . .
H00O H 0.458714 0.819481 0.159393 0.064 Uiso 1 1 calc R U . . .
C00P C 0.7648(4) 0.3083(3) 0.9005(3) 0.0564(9) Uani 1 1 d . . . . .
H00P H 0.770292 0.259144 0.983381 0.068 Uiso 1 1 calc R U . . .
C00Q C 0.3863(4) 0.4896(3) 0.6744(3) 0.0535(9) Uani 1 1 d . . . . .
H00Q H 0.460956 0.472286 0.618556 0.064 Uiso 1 1 calc R U . . .
C00R C 0.8444(4) 0.2712(3) 0.8111(4) 0.0612(10) Uani 1 1 d . . . . .
H00R H 0.903560 0.196908 0.832913 0.073 Uiso 1 1 calc R U . . .
C00S C 0.6203(4) 0.7986(4) 0.0289(3) 0.0557(9) Uani 1 1 d . . . . .
H00S H 0.570465 0.749539 0.007702 0.067 Uiso 1 1 calc R U . . .
C00T C 1.1264(4) 0.8132(4) 0.5449(3) 0.0573(9) Uani 1 1 d . . . . .
H00A H 1.108817 0.812369 0.626287 0.086 Uiso 1 1 calc R U . . .
H00B H 1.184824 0.884401 0.487544 0.086 Uiso 1 1 calc R U . . .
H00C H 1.175045 0.733768 0.546660 0.086 Uiso 1 1 calc R U . . .
C00U C 0.8364(4) 0.3438(4) 0.6891(4) 0.0662(11) Uani 1 1 d . . . . .
H00U H 0.890974 0.319419 0.627849 0.079 Uiso 1 1 calc R U . . .
C00V C 0.8313(5) 0.7797(4) -0.1284(4) 0.0678(11) Uani 1 1 d . . . . .
H00D H 0.796880 0.830793 -0.203862 0.102 Uiso 1 1 calc R U . . .
H00G H 0.809253 0.691042 -0.100375 0.102 Uiso 1 1 calc R U . . .
H00H H 0.933238 0.786499 -0.143435 0.102 Uiso 1 1 calc R U . . .
C00W C 0.1643(4) 0.5382(4) 0.8388(4) 0.0752(13) Uani 1 1 d . . . . .
H00W H 0.089410 0.554364 0.895129 0.090 Uiso 1 1 calc R U . . .
C00X C 0.2527(5) 0.4423(4) 0.6965(4) 0.0728(12) Uani 1 1 d . . . . .
H00X H 0.237860 0.393611 0.655848 0.087 Uiso 1 1 calc R U . . .
C00Y C 0.1413(5) 0.4677(5) 0.7793(5) 0.0821(15) Uani 1 1 d . . . . .
H00Y H 0.050981 0.436767 0.794178 0.099 Uiso 1 1 calc R U . . .

loop_
_atom_site_aniso_label
_atom_site_aniso_U_11
_atom_site_aniso_U_22
_atom_site_aniso_U_33
_atom_site_aniso_U_23
_atom_site_aniso_U_13
_atom_site_aniso_U_12
S001 0.0464(5) 0.0401(4) 0.0343(4) -0.0023(3) -0.0116(3) 0.0123(3)
O002 0.0568(14) 0.0372(11) 0.0361(11) -0.0163(9) -0.0163(10) 0.0086(10)
O003 0.0383(12) 0.0790(17) 0.0440(13) -0.0055(12) -0.0104(10) 0.0123(12)
O004 0.0798(17) 0.0323(12) 0.0507(14) -0.0092(10) -0.0143(12) 0.0140(11)
N005 0.0410(14) 0.0420(14) 0.0332(13) 0.0006(11) -0.0116(11) 0.0031(11)
N006 0.0459(16) 0.0403(15) 0.0415(15) -0.0046(12) -0.0056(12) -0.0036(12)
C007 0.0374(15) 0.0298(14) 0.0368(16) -0.0108(12) -0.0101(12) 0.0008(12)
C008 0.0369(15) 0.0306(14) 0.0317(15) -0.0106(12) -0.0067(12) 0.0034(12)
C009 0.0367(16) 0.0388(16) 0.0324(15) -0.0061(13) -0.0057(12) 0.0009(13)
C00A 0.0389(16) 0.0335(15) 0.0361(16) -0.0097(13) -0.0081(13) 0.0042(13)
C00B 0.0395(16) 0.0301(14) 0.0319(15) -0.0116(12) -0.0061(12) 0.0032(12)
C00C 0.0392(15) 0.0330(15) 0.0280(14) -0.0112(12) -0.0088(12) 0.0033(12)
C00D 0.0410(16) 0.0366(16) 0.0269(15) -0.0009(12) -0.0111(12) -0.0001(13)
C00E 0.0407(16) 0.0357(15) 0.0350(16) -0.0125(13) -0.0100(13) 0.0033(13)
C00F 0.0485(18) 0.0399(17) 0.0372(17) -0.0104(14) -0.0122(14) 0.0026(14)
C00G 0.0396(16) 0.0348(16) 0.0333(16) -0.0034(13) -0.0097(13) 0.0027(13)
C00H 0.0373(16) 0.0395(17) 0.0493(19) -0.0192(15) -0.0081(14) 0.0010(13)
C00I 0.0426(18) 0.0425(18) 0.050(2) -0.0119(15) -0.0008(15) -0.0056(14)
C00J 0.0492(19) 0.0486(19) 0.050(2) -0.0195(16) -0.0059(16) -0.0132(15)
C00K 0.0464(19) 0.057(2) 0.055(2) -0.0238(18) -0.0031(16) -0.0078(16)
C00L 0.057(2) 0.0390(17) 0.0370(17) -0.0061(14) -0.0149(15) -0.0011(15)
C00M 0.071(2) 0.0444(19) 0.0411(18) -0.0179(15) -0.0103(17) 0.0143(17)
C00N 0.0427(18) 0.059(2) 0.0452(19) -0.0128(17) -0.0042(15) -0.0001(16)
C00O 0.0431(18) 0.063(2) 0.047(2) -0.0115(17) -0.0102(15) -0.0114(16)
C00P 0.065(2) 0.0429(19) 0.051(2) -0.0063(16) -0.0239(18) 0.0088(17)
C00Q 0.061(2) 0.053(2) 0.0442(19) -0.0120(16) -0.0157(17) -0.0114(17)
C00R 0.063(2) 0.0370(18) 0.076(3) -0.0149(18) -0.024(2) 0.0138(17)
C00S 0.060(2) 0.059(2) 0.050(2) -0.0177(18) -0.0138(17) -0.0181(18)
C00T 0.0421(19) 0.062(2) 0.064(2) -0.0211(19) -0.0138(17) -0.0027(17)
C00U 0.075(3) 0.052(2) 0.072(3) -0.035(2) -0.007(2) 0.0170(19)
C00V 0.081(3) 0.065(3) 0.058(2) -0.030(2) -0.006(2) -0.003(2)
C00W 0.045(2) 0.084(3) 0.063(3) -0.003(2) 0.0001(19) -0.006(2)
C00X 0.087(3) 0.060(2) 0.068(3) -0.005(2) -0.038(2) -0.023(2)
C00Y 0.059(3) 0.078(3) 0.079(3) 0.008(3) -0.025(2) -0.026(2)

loop_
_atom_type_symbol
_atom_type_description
_atom_type_scat_dispersion_real
_atom_type_scat_dispersion_imag
_atom_type_scat_source
C C 0.0033 0.0016 'International Tables Vol C Tables 4.2.6.8 and 6.1.1.4'
H H 0.0000 0.0000 'International Tables Vol C Tables 4.2.6.8 and 6.1.1.4'
N N 0.0061 0.0033 'International Tables Vol C Tables 4.2.6.8 and 6.1.1.4'
O O 0.0106 0.0060 'International Tables Vol C Tables 4.2.6.8 and 6.1.1.4'
S S 0.1246 0.1234 'International Tables Vol C Tables 4.2.6.8 and 6.1.1.4'

loop_
_geom_angle_atom_site_label_1
_geom_angle_atom_site_label_2
_geom_angle_atom_site_label_3
_geom_angle
_geom_angle_site_symmetry_1
_geom_angle_site_symmetry_3
_geom_angle_publ_flag
O003 S001 O004 120.84(16) . . ?
O003 S001 N005 104.74(13) . . ?
O003 S001 C00G 109.59(16) . . ?
O004 S001 N005 106.27(14) . . ?
O004 S001 C00G 109.06(15) . . ?
N005 S001 C00G 105.11(13) . . ?
C00C O002 H002 109.5 . . ?
C009 N005 S001 124.3(2) . . ?
C009 N005 C00A 108.1(2) . . ?
C00A N005 S001 127.5(2) . . ?
C00A N006 C00I 113.3(3) . . ?
C00F C007 C00C 119.7(3) . . ?
C00M C007 C00C 122.2(3) . . ?
C00M C007 C00F 118.0(3) . . ?
C009 C008 C00B 107.2(2) . . ?
C009 C008 C00C 127.7(3) . . ?
C00B C008 C00C 124.8(2) . . ?
N005 C009 H009 125.1 . . ?
C008 C009 N005 109.8(3) . . ?
C008 C009 H009 125.1 . . ?
N005 C00A C00B 107.3(3) . . ?
N006 C00A N005 125.8(3) . . ?
N006 C00A C00B 126.9(3) . . ?
C00A C00B C008 107.5(2) . . ?
C00E C00B C008 135.6(3) . . ?
C00E C00B C00A 116.9(3) . . ?
O002 C00C C007 105.0(2) . . ?
O002 C00C C008 107.9(2) . . ?
O002 C00C C00D 111.1(2) . . ?
C008 C00C C007 111.9(2) . . ?
C008 C00C C00D 112.3(2) . . ?
C00D C00C C007 108.4(2) . . ?
C00N C00D C00C 120.7(3) . . ?
C00N C00D C00Q 118.1(3) . . ?
C00Q C00D C00C 121.2(3) . . ?
C00B C00E H00E 120.6 . . ?
C00H C00E C00B 118.9(3) . . ?
C00H C00E H00E 120.6 . . ?
C007 C00F H00F 119.6 . . ?
C00P C00F C007 120.9(3) . . ?
C00P C00F H00F 119.6 . . ?
C00J C00G S001 119.1(3) . . ?
C00O C00G S001 119.9(2) . . ?
C00O C00G C00J 121.0(3) . . ?
C00E C00H C00I 117.8(3) . . ?
C00E C00H C00T 122.1(3) . . ?
C00I C00H C00T 120.1(3) . . ?
N006 C00I C00H 126.2(3) . . ?
N006 C00I H00I 116.9 . . ?
C00H C00I H00I 116.9 . . ?
C00G C00J H00J 120.8 . . ?
C00K C00J C00G 118.3(3) . . ?
C00K C00J H00J 120.8 . . ?
C00J C00K H00K 119.0 . . ?
C00L C00K C00J 122.0(3) . . ?
C00L C00K H00K 119.0 . . ?
C00K C00L C00S 118.1(3) . . ?
C00K C00L C00V 121.6(3) . . ?
C00S C00L C00V 120.3(3) . . ?
C007 C00M H00M 119.5 . . ?
C007 C00M C00U 120.9(3) . . ?
C00U C00M H00M 119.5 . . ?
C00D C00N H00N 119.8 . . ?
C00D C00N C00W 120.4(4) . . ?
C00W C00N H00N 119.8 . . ?
C00G C00O H00O 120.5 . . ?
C00S C00O C00G 118.9(3) . . ?
C00S C00O H00O 120.5 . . ?
C00F C00P H00P 119.8 . . ?
C00R C00P C00F 120.4(3) . . ?
C00R C00P H00P 119.8 . . ?
C00D C00Q H00Q 119.4 . . ?
C00X C00Q C00D 121.1(4) . . ?
C00X C00Q H00Q 119.4 . . ?
C00P C00R H00R 120.2 . . ?
C00P C00R C00U 119.7(3) . . ?
C00U C00R H00R 120.2 . . ?
C00L C00S H00S 119.2 . . ?
C00O C00S C00L 121.6(3) . . ?
C00O C00S H00S 119.2 . . ?
C00H C00T H00A 109.5 . . ?
C00H C00T H00B 109.5 . . ?
C00H C00T H00C 109.5 . . ?
H00A C00T H00B 109.5 . . ?
H00A C00T H00C 109.5 . . ?
H00B C00T H00C 109.5 . . ?
C00M C00U H00U 120.0 . . ?
C00R C00U C00M 120.0(3) . . ?
C00R C00U H00U 120.0 . . ?
C00L C00V H00D 109.5 . . ?
C00L C00V H00G 109.5 . . ?
C00L C00V H00H 109.5 . . ?
H00D C00V H00G 109.5 . . ?
H00D C00V H00H 109.5 . . ?
H00G C00V H00H 109.5 . . ?
C00N C00W H00W 119.5 . . ?
C00Y C00W C00N 121.0(4) . . ?
C00Y C00W H00W 119.5 . . ?
C00Q C00X H00X 120.1 . . ?
C00Y C00X C00Q 119.7(4) . . ?
C00Y C00X H00X 120.1 . . ?
C00W C00Y C00X 119.7(4) . . ?
C00W C00Y H00Y 120.2 . . ?
C00X C00Y H00Y 120.2 . . ?

loop_
_geom_bond_atom_site_label_1
_geom_bond_atom_site_label_2
_geom_bond_distance
_geom_bond_site_symmetry_2
_geom_bond_publ_flag
S001 O003 1.423(2) . ?
S001 O004 1.431(2) . ?
S001 N005 1.680(2) . ?
S001 C00G 1.750(3) . ?
O002 H002 0.8200 . ?
O002 C00C 1.433(3) . ?
N005 C009 1.401(4) . ?
N005 C00A 1.401(4) . ?
N006 C00A 1.329(4) . ?
N006 C00I 1.338(4) . ?
C007 C00C 1.535(4) . ?
C007 C00F 1.386(4) . ?
C007 C00M 1.378(4) . ?
C008 C009 1.354(4) . ?
C008 C00B 1.447(4) . ?
C008 C00C 1.518(4) . ?
C009 H009 0.9300 . ?
C00A C00B 1.401(4) . ?
C00B C00E 1.385(4) . ?
C00C C00D 1.532(4) . ?
C00D C00N 1.383(4) . ?
C00D C00Q 1.390(5) . ?
C00E H00E 0.9300 . ?
C00E C00H 1.384(4) . ?
C00F H00F 0.9300 . ?
C00F C00P 1.377(4) . ?
C00G C00J 1.384(4) . ?
C00G C00O 1.381(5) . ?
C00H C00I 1.393(4) . ?
C00H C00T 1.503(4) . ?
C00I H00I 0.9300 . ?
C00J H00J 0.9300 . ?
C00J C00K 1.382(5) . ?
C00K H00K 0.9300 . ?
C00K C00L 1.375(5) . ?
C00L C00S 1.382(5) . ?
C00L C00V 1.500(5) . ?
C00M H00M 0.9300 . ?
C00M C00U 1.387(5) . ?
C00N H00N 0.9300 . ?
C00N C00W 1.386(5) . ?
C00O H00O 0.9300 . ?
C00O C00S 1.377(5) . ?
C00P H00P 0.9300 . ?
C00P C00R 1.367(5) . ?
C00Q H00Q 0.9300 . ?
C00Q C00X 1.383(5) . ?
C00R H00R 0.9300 . ?
C00R C00U 1.369(5) . ?
C00S H00S 0.9300 . ?
C00T H00A 0.9600 . ?
C00T H00B 0.9600 . ?
C00T H00C 0.9600 . ?
C00U H00U 0.9300 . ?
C00V H00D 0.9600 . ?
C00V H00G 0.9600 . ?
C00V H00H 0.9600 . ?
C00W H00W 0.9300 . ?
C00W C00Y 1.358(6) . ?
C00X H00X 0.9300 . ?
C00X C00Y 1.381(6) . ?
C00Y H00Y 0.9300 . ?

loop_
_geom_torsion_atom_site_label_1
_geom_torsion_atom_site_label_2
_geom_torsion_atom_site_label_3
_geom_torsion_atom_site_label_4
_geom_torsion
_geom_torsion_site_symmetry_1
_geom_torsion_site_symmetry_2
_geom_torsion_site_symmetry_3
_geom_torsion_site_symmetry_4
_geom_torsion_publ_flag
S001 N005 C009 C008 -177.9(2) . . . . ?
S001 N005 C00A N006 -4.7(5) . . . . ?
S001 N005 C00A C00B 177.1(2) . . . . ?
S001 C00G C00J C00K 179.2(2) . . . . ?
S001 C00G C00O C00S -179.9(3) . . . . ?
O002 C00C C00D C00N 6.4(4) . . . . ?
O002 C00C C00D C00Q -170.7(2) . . . . ?
O003 S001 N005 C009 8.4(3) . . . . ?
O003 S001 N005 C00A -169.6(3) . . . . ?
O003 S001 C00G C00J 168.8(2) . . . . ?
O003 S001 C00G C00O -11.0(3) . . . . ?
O004 S001 N005 C009 137.4(3) . . . . ?
O004 S001 N005 C00A -40.6(3) . . . . ?
O004 S001 C00G C00J 34.5(3) . . . . ?
O004 S001 C00G C00O -145.3(2) . . . . ?
N005 S001 C00G C00J -79.1(3) . . . . ?
N005 S001 C00G C00O 101.1(3) . . . . ?
N005 C00A C00B C008 1.4(3) . . . . ?
N005 C00A C00B C00E -179.4(3) . . . . ?
N006 C00A C00B C008 -176.8(3) . . . . ?
N006 C00A C00B C00E 2.4(5) . . . . ?
C007 C00C C00D C00N 121.3(3) . . . . ?
C007 C00C C00D C00Q -55.8(3) . . . . ?
C007 C00F C00P C00R 0.7(5) . . . . ?
C007 C00M C00U C00R 0.3(6) . . . . ?
C008 C00B C00E C00H 178.2(3) . . . . ?
C008 C00C C00D C00N -114.5(3) . . . . ?
C008 C00C C00D C00Q 68.3(3) . . . . ?
C009 N005 C00A N006 177.0(3) . . . . ?
C009 N005 C00A C00B -1.2(3) . . . . ?
C009 C008 C00B C00A -1.1(3) . . . . ?
C009 C008 C00B C00E 180.0(3) . . . . ?
C009 C008 C00C O002 -113.2(3) . . . . ?
C009 C008 C00C C007 131.7(3) . . . . ?
C009 C008 C00C C00D 9.5(4) . . . . ?
C00A N005 C009 C008 0.5(3) . . . . ?
C00A N006 C00I C00H 0.0(5) . . . . ?
C00A C00B C00E C00H -0.6(4) . . . . ?
C00B C008 C009 N005 0.3(3) . . . . ?
C00B C008 C00C O002 59.6(3) . . . . ?
C00B C008 C00C C007 -55.4(4) . . . . ?
C00B C008 C00C C00D -177.6(3) . . . . ?
C00B C00E C00H C00I -1.1(4) . . . . ?
C00B C00E C00H C00T -179.5(3) . . . . ?
C00C C007 C00F C00P 176.6(3) . . . . ?
C00C C007 C00M C00U -177.0(3) . . . . ?
C00C C008 C009 N005 174.2(3) . . . . ?
C00C C008 C00B C00A -175.2(3) . . . . ?
C00C C008 C00B C00E 5.9(5) . . . . ?
C00C C00D C00N C00W -177.0(3) . . . . ?
C00C C00D C00Q C00X 177.2(3) . . . . ?
C00D C00N C00W C00Y -0.6(6) . . . . ?
C00D C00Q C00X C00Y 0.1(5) . . . . ?
C00E C00H C00I N006 1.5(5) . . . . ?
C00F C007 C00C O002 36.5(4) . . . . ?
C00F C007 C00C C008 153.3(3) . . . . ?
C00F C007 C00C C00D -82.3(3) . . . . ?
C00F C007 C00M C00U 0.5(5) . . . . ?
C00F C00P C00R C00U 0.1(6) . . . . ?
C00G S001 N005 C009 -107.1(3) . . . . ?
C00G S001 N005 C00A 74.9(3) . . . . ?
C00G C00J C00K C00L 0.8(5) . . . . ?
C00G C00O C00S C00L 0.6(5) . . . . ?
C00I N006 C00A N005 -179.9(3) . . . . ?
C00I N006 C00A C00B -2.0(5) . . . . ?
C00J C00G C00O C00S 0.3(5) . . . . ?
C00J C00K C00L C00S 0.0(5) . . . . ?
C00J C00K C00L C00V 179.8(3) . . . . ?
C00K C00L C00S C00O -0.7(5) . . . . ?
C00M C007 C00C O002 -146.0(3) . . . . ?
C00M C007 C00C C008 -29.2(4) . . . . ?
C00M C007 C00C C00D 95.2(3) . . . . ?
C00M C007 C00F C00P -1.0(5) . . . . ?
C00N C00D C00Q C00X 0.0(5) . . . . ?
C00N C00W C00Y C00X 0.7(6) . . . . ?
C00O C00G C00J C00K -1.0(5) . . . . ?
C00P C00R C00U C00M -0.6(6) . . . . ?
C00Q C00D C00N C00W 0.3(5) . . . . ?
C00Q C00X C00Y C00W -0.4(6) . . . . ?
C00T C00H C00I N006 -180.0(3) . . . . ?
C00V C00L C00S C00O 179.5(3) . . . . ?
